data_7215134
loop_
_publ_author_name
'Feng, Kai'
'Yin, Wenlong'
'Hao, Wenyu'
'Yao, Jiyong'
'Wu, Yicheng'

_publ_section_title
;
 A novel UV nonlinear optical crystal material: K21Yb8B45O90
;
_journal_issue 25
_journal_name_full CrystEngComm
_journal_page_first 5064
_journal_paper_doi 10.1039/c3ce40545a
_journal_volume 15
_journal_year 2013
_chemical_formula_sum 'B45 K21 O90 Yb8'
_chemical_formula_weight 4131.87
_chemical_name_systematic
; 
 ? 
;
_space_group_IT_number 155
_symmetry_cell_setting trigonal
_symmetry_space_group_name_Hall 'R 3 2"'
_symmetry_space_group_name_H-M 'R 3 2 :H'
_atom_sites_solution_hydrogens none
_atom_sites_solution_primary direct
_atom_sites_solution_secondary difmap
_audit_creation_method SHELXL-97
_cell_angle_alpha 90.00
_cell_angle_beta 90.00
_cell_angle_gamma 120.00
_cell_formula_units_Z 1
_cell_length_a 13.2068(19)
_cell_length_b 13.2068(19)
_cell_length_c 14.760(3)
_cell_measurement_reflns_used 3324
_cell_measurement_temperature 153(2)
_cell_measurement_theta_max 31.4816
_cell_measurement_theta_min 3.0850
_cell_volume 2229.5(6)
_computing_cell_refinement 'CrystalClear (Rigaku Inc., 2008)'
_computing_data_collection 'CrystalClear (Rigaku Inc., 2008)'
_computing_data_reduction 'CrystalClear (Rigaku Inc., 2008)'
_computing_molecular_graphics 'SHELXL-97 (Sheldrick, 1997)'
_computing_publication_material Diamond
_computing_structure_refinement 'SHELXL-97 (Sheldrick, 1997)'
_computing_structure_solution 'SHELXS-97 (Sheldrick, 1990)'
_diffrn_ambient_temperature 153(2)
_diffrn_detector_area_resol_mean 28.5714
_diffrn_measured_fraction_theta_full 0.995
_diffrn_measured_fraction_theta_max 0.995
_diffrn_measurement_device_type 'Rigaku AFC10 diffractometer'
_diffrn_measurement_method dtprofit.ref
_diffrn_radiation_monochromator 'Graphite Monochromator'
_diffrn_radiation_source 'Rotating Anode'
_diffrn_radiation_type MoK\a
_diffrn_radiation_wavelength 0.71073
_diffrn_reflns_av_R_equivalents 0.0337
_diffrn_reflns_av_sigmaI/netI 0.0453
_diffrn_reflns_limit_h_max 16
_diffrn_reflns_limit_h_min -16
_diffrn_reflns_limit_k_max 13
_diffrn_reflns_limit_k_min -16
_diffrn_reflns_limit_l_max 18
_diffrn_reflns_limit_l_min -15
_diffrn_reflns_number 5127
_diffrn_reflns_theta_full 26.31
_diffrn_reflns_theta_max 26.31
_diffrn_reflns_theta_min 3.08
_exptl_absorpt_coefficient_mu 9.422
_exptl_absorpt_correction_T_max 0.2
_exptl_absorpt_correction_T_min 0.1
_exptl_absorpt_correction_type numerical
_exptl_absorpt_process_details 'face indexed'
_exptl_crystal_colour Colorless
_exptl_crystal_density_diffrn 3.077
_exptl_crystal_density_meas ?
_exptl_crystal_density_method 'not measured'
_exptl_crystal_description Chunk
_exptl_crystal_F_000 1904
_exptl_crystal_size_max 0.4450
_exptl_crystal_size_mid 0.3350
_exptl_crystal_size_min 0.3100
_refine_diff_density_max 1.123
_refine_diff_density_min -0.570
_refine_diff_density_rms 0.109
_refine_ls_abs_structure_details 'Flack H D (1983), Acta Cryst. A39, 876-881'
_refine_ls_abs_structure_Flack -0.049(14)
_refine_ls_extinction_coef 0.00425(11)
_refine_ls_extinction_expression Fc^*^=kFc[1+0.001xFc^2^\l^3^/sin(2\q)]^-1/4^
_refine_ls_extinction_method SHELXL
_refine_ls_goodness_of_fit_ref 0.953
_refine_ls_hydrogen_treatment none
_refine_ls_matrix_type full
_refine_ls_number_parameters 88
_refine_ls_number_reflns 1016
_refine_ls_number_restraints 78
_refine_ls_restrained_S_all 0.985
_refine_ls_R_factor_all 0.0191
_refine_ls_R_factor_gt 0.0173
_refine_ls_shift/su_max 0.006
_refine_ls_shift/su_mean 0.000
_refine_ls_structure_factor_coef Fsqd
_refine_ls_weighting_details 'calc w=1/[\s^2^(Fo^2^)+(0.0100P)^2^+0.0000P] where P=(Fo^2^+2Fc^2^)/3'
_refine_ls_weighting_scheme calc
_refine_ls_wR_factor_gt 0.0412
_refine_ls_wR_factor_ref 0.0415
_reflns_number_gt 956
_reflns_number_total 1016
_reflns_threshold_expression >2sigma(I)
_cod_data_source_file c3ce40545a.cif
_cod_data_source_block r3
_cod_depositor_comments
;
The following automatic conversions were performed:

'_exptl_crystal_density_meas' value 'none' was changed to '?' - the
value is perceived as not measured.

Automatic conversion script
Id: cif_fix_values 3008 2015-01-20 13:52:24Z robertas 
;
_cod_original_sg_symbol_H-M R32
_cod_database_code 7215134

loop_
_symmetry_equiv_pos_as_xyz
'x, y, z'
'-y, x-y, z'
'-x+y, -x, z'
'y, x, -z'
'-x, -x+y, -z'
'x-y, -y, -z'
'x+2/3, y+1/3, z+1/3'
'-y+2/3, x-y+1/3, z+1/3'
'-x+y+2/3, -x+1/3, z+1/3'
'y+2/3, x+1/3, -z+1/3'
'-x+2/3, -x+y+1/3, -z+1/3'
'x-y+2/3, -y+1/3, -z+1/3'
'x+1/3, y+2/3, z+2/3'
'-y+1/3, x-y+2/3, z+2/3'
'-x+y+1/3, -x+2/3, z+2/3'
'y+1/3, x+2/3, -z+2/3'
'-x+1/3, -x+y+2/3, -z+2/3'
'x-y+1/3, -y+2/3, -z+2/3'

loop_
_atom_site_label
_atom_site_type_symbol
_atom_site_fract_x
_atom_site_fract_y
_atom_site_fract_z
_atom_site_U_iso_or_equiv
_atom_site_adp_type
_atom_site_occupancy
_atom_site_symmetry_multiplicity
_atom_site_calc_flag
_atom_site_refinement_flags
Yb1 Yb 0.6667 0.3333 1.05216(2) 0.00262(12) Uani 1 3 d SU
Yb2 Yb 0.6667 0.3333 0.8333 0.0085(3) Uani 0.677(2) 6 d SPU
K1 K 0.6667 0.79645(12) 0.8333 0.0094(4) Uani 1 2 d SU
K2 K 1.0000 1.0000 1.0000 0.0091(5) Uani 1 6 d SU
K3 K 0.8244(2) 0.6667 0.6667 0.0155(4) Uani 1 2 d SU
B1 B 0.9054(5) 0.7744(4) 0.8597(4) 0.0049(13) Uani 1 1 d U
B2 B 1.0000 0.7515(7) 1.0000 0.0085(15) Uani 1 2 d SU
B3 B 0.8105(5) 0.5847(5) 0.9386(4) 0.0067(13) Uani 1 1 d U
O1 O 0.7243(4) 0.4747(3) 0.9440(2) 0.0067(8) Uani 1 1 d U
O2 O 0.8965(3) 0.8393(3) 0.7951(2) 0.0047(8) Uani 1 1 d U
O3 O 0.8957(3) 0.6342(3) 1.0053(2) 0.0078(8) Uani 1 1 d U
O4 O 0.8139(4) 0.6574(3) 0.8673(2) 0.0109(9) Uani 1 1 d U
O5 O 0.9972(3) 0.8147(3) 0.9197(2) 0.0065(8) Uani 1 1 d U

loop_
_atom_site_aniso_label
_atom_site_aniso_U_11
_atom_site_aniso_U_22
_atom_site_aniso_U_33
_atom_site_aniso_U_23
_atom_site_aniso_U_13
_atom_site_aniso_U_12
Yb1 0.00309(14) 0.00309(14) 0.00167(18) 0.000 0.000 0.00155(7)
Yb2 0.0095(3) 0.0095(3) 0.0065(4) 0.000 0.000 0.00476(14)
K1 0.0083(6) 0.0116(6) 0.0073(7) -0.0002(3) -0.0003(6) 0.0042(3)
K2 0.0079(5) 0.0079(5) 0.0115(9) 0.000 0.000 0.0040(3)
K3 0.0146(7) 0.0185(6) 0.0146(7) -0.0082(5) -0.0041(3) 0.0093(3)
B1 0.0050(17) 0.0053(15) 0.0049(15) -0.0008(9) 0.0003(10) 0.0028(10)
B2 0.0084(16) 0.0084(17) 0.0085(18) 0.0000(5) 0.0001(9) 0.0042(8)
B3 0.0067(17) 0.0072(15) 0.0057(15) -0.0007(10) -0.0002(10) 0.0030(10)
O1 0.0075(13) 0.0060(11) 0.0055(11) 0.0010(8) -0.0002(9) 0.0025(9)
O2 0.0047(12) 0.0048(11) 0.0046(11) 0.0003(8) 0.0001(8) 0.0023(8)
O3 0.0075(12) 0.0079(11) 0.0068(12) 0.0013(9) -0.0016(9) 0.0028(9)
O4 0.0110(13) 0.0095(11) 0.0096(12) 0.0025(8) -0.0020(9) 0.0033(9)
O5 0.0067(11) 0.0063(11) 0.0051(11) 0.0008(9) 0.0001(9) 0.0023(9)

loop_
_atom_type_symbol
_atom_type_description
_atom_type_scat_dispersion_real
_atom_type_scat_dispersion_imag
_atom_type_scat_source
B B 0.0013 0.0007 'International Tables Vol C Tables 4.2.6.8 and 6.1.1.4'
K K 0.2009 0.2494 'International Tables Vol C Tables 4.2.6.8 and 6.1.1.4'
O O 0.0106 0.0060 'International Tables Vol C Tables 4.2.6.8 and 6.1.1.4'
Yb Yb -0.3850 5.5486 'International Tables Vol C Tables 4.2.6.8 and 6.1.1.4'

loop_
_geom_angle_atom_site_label_1
_geom_angle_atom_site_label_2
_geom_angle_atom_site_label_3
_geom_angle
_geom_angle_site_symmetry_1
_geom_angle_site_symmetry_3
O2 Yb1 O2 95.69(11) 8_655 7_445
O2 Yb1 O2 95.69(11) 8_655 9_565
O2 Yb1 O2 95.68(11) 7_445 9_565
O2 Yb1 O1 85.76(12) 8_655 3_665
O2 Yb1 O1 102.10(14) 7_445 3_665
O2 Yb1 O1 161.93(13) 9_565 3_665
O2 Yb1 O1 161.93(13) 8_655 2_655
O2 Yb1 O1 85.76(13) 7_445 2_655
O2 Yb1 O1 102.10(14) 9_565 2_655
O1 Yb1 O1 76.35(11) 3_665 2_655
O2 Yb1 O1 102.10(14) 8_655 .
O2 Yb1 O1 161.93(13) 7_445 .
O2 Yb1 O1 85.76(12) 9_565 .
O1 Yb1 O1 76.35(11) 3_665 .
O1 Yb1 O1 76.35(11) 2_655 .
O2 Yb1 Yb2 121.13(8) 8_655 .
O2 Yb1 Yb2 121.13(8) 7_445 .
O2 Yb1 Yb2 121.13(8) 9_565 .
O1 Yb1 Yb2 45.53(7) 3_665 .
O1 Yb1 Yb2 45.53(7) 2_655 .
O1 Yb1 Yb2 45.53(7) . .
O2 Yb1 K3 43.17(8) 8_655 8_655
O2 Yb1 K3 127.96(9) 7_445 8_655
O2 Yb1 K3 114.91(9) 9_565 8_655
O1 Yb1 K3 55.38(12) 3_665 8_655
O1 Yb1 K3 123.67(8) 2_655 8_655
O1 Yb1 K3 66.29(12) . 8_655
Yb2 Yb1 K3 78.588(5) . 8_655
O2 Yb1 K3 114.91(9) 8_655 7_445
O2 Yb1 K3 43.17(8) 7_445 7_445
O2 Yb1 K3 127.95(9) 9_565 7_445
O1 Yb1 K3 66.30(13) 3_665 7_445
O1 Yb1 K3 55.38(12) 2_655 7_445
O1 Yb1 K3 123.67(8) . 7_445
Yb2 Yb1 K3 78.588(5) . 7_445
K3 Yb1 K3 116.187(3) 8_655 7_445
O2 Yb1 K3 127.95(9) 8_655 9_565
O2 Yb1 K3 114.90(9) 7_445 9_565
O2 Yb1 K3 43.17(8) 9_565 9_565
O1 Yb1 K3 123.67(7) 3_665 9_565
O1 Yb1 K3 66.30(12) 2_655 9_565
O1 Yb1 K3 55.38(12) . 9_565
Yb2 Yb1 K3 78.589(5) . 9_565
K3 Yb1 K3 116.185(3) 8_655 9_565
K3 Yb1 K3 116.185(3) 7_445 9_565
O2 Yb1 K2 58.87(8) 8_655 7_445
O2 Yb1 K2 58.87(8) 7_445 7_445
O2 Yb1 K2 58.87(8) 9_565 7_445
O1 Yb1 K2 134.47(7) 3_665 7_445
O1 Yb1 K2 134.47(7) 2_655 7_445
O1 Yb1 K2 134.47(7) . 7_445
Yb2 Yb1 K2 180.0 . 7_445
K3 Yb1 K2 101.412(5) 8_655 7_445
K3 Yb1 K2 101.412(5) 7_445 7_445
K3 Yb1 K2 101.411(5) 9_565 7_445
O2 Yb1 K1 38.87(8) 8_655 8_655
O2 Yb1 K1 67.17(8) 7_445 8_655
O2 Yb1 K1 122.84(8) 9_565 8_655
O1 Yb1 K1 68.21(7) 3_665 8_655
O1 Yb1 K1 128.33(12) 2_655 8_655
O1 Yb1 K1 126.65(12) . 8_655
Yb2 Yb1 K1 113.737(7) . 8_655
K3 Yb1 K1 60.94(4) 8_655 8_655
K3 Yb1 K1 76.05(4) 7_445 8_655
K3 Yb1 K1 164.96(3) 9_565 8_655
K2 Yb1 K1 66.264(7) 7_445 8_655
O1 Yb2 O1 171.4(2) 17_656 3_665
O1 Yb2 O1 99.67(19) 17_656 .
O1 Yb2 O1 75.32(11) 3_665 .
O1 Yb2 O1 110.50(19) 17_656 2_655
O1 Yb2 O1 75.32(11) 3_665 2_655
O1 Yb2 O1 75.32(11) . 2_655
O1 Yb2 O1 75.32(11) 17_656 18_556
O1 Yb2 O1 110.50(19) 3_665 18_556
O1 Yb2 O1 171.4(2) . 18_556
O1 Yb2 O1 99.67(19) 2_655 18_556
O1 Yb2 O1 75.32(11) 17_656 16_546
O1 Yb2 O1 99.67(19) 3_665 16_546
O1 Yb2 O1 110.5(2) . 16_546
O1 Yb2 O1 171.4(2) 2_655 16_546
O1 Yb2 O1 75.32(11) 18_556 16_546
O1 Yb2 Yb1 135.13(7) 17_656 .
O1 Yb2 Yb1 44.87(7) 3_665 .
O1 Yb2 Yb1 44.87(7) . .
O1 Yb2 Yb1 44.87(7) 2_655 .
O1 Yb2 Yb1 135.13(7) 18_556 .
O1 Yb2 Yb1 135.13(7) 16_546 .
O1 Yb2 Yb1 44.87(7) 17_656 16_546
O1 Yb2 Yb1 135.13(7) 3_665 16_546
O1 Yb2 Yb1 135.13(7) . 16_546
O1 Yb2 Yb1 135.13(7) 2_655 16_546
O1 Yb2 Yb1 44.87(7) 18_556 16_546
O1 Yb2 Yb1 44.87(7) 16_546 16_546
Yb1 Yb2 Yb1 180.0 . 16_546
O1 Yb2 K3 129.87(13) 17_656 8_655
O1 Yb2 K3 41.57(13) 3_665 8_655
O1 Yb2 K3 52.60(12) . 8_655
O1 Yb2 K3 101.72(7) 2_655 8_655
O1 Yb2 K3 135.92(13) 18_556 8_655
O1 Yb2 K3 78.05(7) 16_546 8_655
Yb1 Yb2 K3 57.180(7) . 8_655
Yb1 Yb2 K3 122.820(6) 16_546 8_655
O1 Yb2 K3 101.72(7) 17_656 3_665
O1 Yb2 K3 78.05(7) 3_665 3_665
O1 Yb2 K3 135.92(13) . 3_665
O1 Yb2 K3 129.87(13) 2_655 3_665
O1 Yb2 K3 52.60(12) 18_556 3_665
O1 Yb2 K3 41.57(12) 16_546 3_665
Yb1 Yb2 K3 122.820(6) . 3_665
Yb1 Yb2 K3 57.179(6) 16_546 3_665
K3 Yb2 K3 84.46(5) 8_655 3_665
O1 Yb2 K3 52.60(13) 17_656 2_655
O1 Yb2 K3 135.92(13) 3_665 2_655
O1 Yb2 K3 129.87(13) . 2_655
O1 Yb2 K3 78.05(7) 2_655 2_655
O1 Yb2 K3 41.57(12) 18_556 2_655
O1 Yb2 K3 101.72(7) 16_546 2_655
Yb1 Yb2 K3 122.820(6) . 2_655
Yb1 Yb2 K3 57.181(6) 16_546 2_655
K3 Yb2 K3 177.01(7) 8_655 2_655
K3 Yb2 K3 93.403(9) 3_665 2_655
O1 Yb2 K3 135.92(13) 17_656 7_445
O1 Yb2 K3 52.60(13) 3_665 7_445
O1 Yb2 K3 101.72(7) . 7_445
O1 Yb2 K3 41.57(12) 2_655 7_445
O1 Yb2 K3 78.05(7) 18_556 7_445
O1 Yb2 K3 129.87(13) 16_546 7_445
Yb1 Yb2 K3 57.180(7) . 7_445
Yb1 Yb2 K3 122.820(7) 16_546 7_445
K3 Yb2 K3 93.403(9) 8_655 7_445
K3 Yb2 K3 88.81(5) 3_665 7_445
K3 Yb2 K3 84.46(5) 2_655 7_445
O5 K1 O5 102.27(16) 18_566 3_675
O5 K1 O2 73.97(9) 18_566 17_656
O5 K1 O2 134.01(10) 3_675 17_656
O5 K1 O2 134.01(10) 18_566 .
O5 K1 O2 73.97(9) 3_675 .
O2 K1 O2 141.03(14) 17_656 .
O5 K1 O3 88.25(11) 18_566 4_557
O5 K1 O3 50.18(10) 3_675 4_557
O2 K1 O3 83.86(9) 17_656 4_557
O2 K1 O3 117.63(9) . 4_557
O5 K1 O3 50.18(10) 18_566 14_654
O5 K1 O3 88.25(11) 3_675 14_654
O2 K1 O3 117.63(9) 17_656 14_654
O2 K1 O3 83.86(9) . 14_654
O3 K1 O3 115.36(15) 4_557 14_654
O5 K1 O4 156.96(10) 18_566 .
O5 K1 O4 98.26(9) 3_675 .
O2 K1 O4 98.96(10) 17_656 .
O2 K1 O4 43.83(9) . .
O3 K1 O4 113.15(9) 4_557 .
O3 K1 O4 120.89(10) 14_654 .
O5 K1 O4 98.26(9) 18_566 17_656
O5 K1 O4 156.96(10) 3_675 17_656
O2 K1 O4 43.83(9) 17_656 17_656
O2 K1 O4 98.96(10) . 17_656
O3 K1 O4 120.89(10) 4_557 17_656
O3 K1 O4 113.15(9) 14_654 17_656
O4 K1 O4 64.05(12) . 17_656
O5 K1 B1 156.80(12) 18_566 .
O5 K1 B1 77.55(11) 3_675 .
O2 K1 B1 123.06(12) 17_656 .
O2 K1 B1 23.15(11) . .
O3 K1 B1 108.00(11) 4_557 .
O3 K1 B1 106.88(11) 14_654 .
O4 K1 B1 24.54(11) . .
O4 K1 B1 87.65(11) 17_656 .
O5 K1 B1 77.55(11) 18_566 17_656
O5 K1 B1 156.80(12) 3_675 17_656
O2 K1 B1 23.15(11) 17_656 17_656
O2 K1 B1 123.06(12) . 17_656
O3 K1 B1 106.89(11) 4_557 17_656
O3 K1 B1 108.00(12) 14_654 17_656
O4 K1 B1 87.65(11) . 17_656
O4 K1 B1 24.54(11) 17_656 17_656
B1 K1 B1 111.80(18) . 17_656
O5 K1 B2 24.80(12) 18_566 14_654
O5 K1 B2 96.95(15) 3_675 14_654
O2 K1 B2 95.12(16) 17_656 14_654
O2 K1 B2 109.21(12) . 14_654
O3 K1 B2 103.46(9) 4_557 14_654
O3 K1 B2 25.42(13) 14_654 14_654
O4 K1 B2 141.85(7) . 14_654
O4 K1 B2 106.06(14) 17_656 14_654
B1 K1 B2 132.09(13) . 14_654
B1 K1 B2 91.87(17) 17_656 14_654
O5 K1 B2 96.95(15) 18_566 3_675
O5 K1 B2 24.80(12) 3_675 3_675
O2 K1 B2 109.21(12) 17_656 3_675
O2 K1 B2 95.12(16) . 3_675
O3 K1 B2 25.42(13) 4_557 3_675
O3 K1 B2 103.46(9) 14_654 3_675
O4 K1 B2 106.06(14) . 3_675
O4 K1 B2 141.85(7) 17_656 3_675
B1 K1 B2 91.87(17) . 3_675
B1 K1 B2 132.10(13) 17_656 3_675
B2 K1 B2 102.35(18) 14_654 3_675
O5 K2 O5 125.30(16) 6_677 3_675
O5 K2 O5 127.89(16) 6_677 .
O5 K2 O5 102.21(9) 3_675 .
O5 K2 O5 102.21(9) 6_677 5_767
O5 K2 O5 127.89(16) 3_675 5_767
O5 K2 O5 52.04(15) . 5_767
O5 K2 O5 52.04(15) 6_677 2_765
O5 K2 O5 102.21(9) 3_675 2_765
O5 K2 O5 102.21(9) . 2_765
O5 K2 O5 125.30(16) 5_767 2_765
O5 K2 O5 102.21(9) 6_677 4_557
O5 K2 O5 52.04(15) 3_675 4_557
O5 K2 O5 125.30(16) . 4_557
O5 K2 O5 102.21(9) 5_767 4_557
O5 K2 O5 127.89(15) 2_765 4_557
O5 K2 B2 26.02(7) 6_677 2_765
O5 K2 B2 116.05(8) 3_675 2_765
O5 K2 B2 117.35(8) . 2_765
O5 K2 B2 116.05(8) 5_767 2_765
O5 K2 B2 26.02(7) 2_765 2_765
O5 K2 B2 117.35(8) 4_557 2_765
O5 K2 B2 117.35(8) 6_677 .
O5 K2 B2 117.35(8) 3_675 .
O5 K2 B2 26.02(7) . .
O5 K2 B2 26.02(7) 5_767 .
O5 K2 B2 116.05(8) 2_765 .
O5 K2 B2 116.05(8) 4_557 .
B2 K2 B2 120.000(2) 2_765 .
O5 K2 B2 116.05(8) 6_677 3_675
O5 K2 B2 26.02(7) 3_675 3_675
O5 K2 B2 116.05(8) . 3_675
O5 K2 B2 117.35(8) 5_767 3_675
O5 K2 B2 117.35(8) 2_765 3_675
O5 K2 B2 26.02(7) 4_557 3_675
B2 K2 B2 120.000(1) 2_765 3_675
B2 K2 B2 120.000(4) . 3_675
O5 K2 B1 23.74(12) 6_677 6_677
O5 K2 B1 109.26(12) 3_675 6_677
O5 K2 B1 148.41(13) . 6_677
O5 K2 B1 107.08(12) 5_767 6_677
O5 K2 B1 68.89(12) 2_765 6_677
O5 K2 B1 78.47(12) 4_557 6_677
B2 K2 B1 44.79(9) 2_765 6_677
B2 K2 B1 129.60(10) . 6_677
B2 K2 B1 94.15(10) 3_675 6_677
O5 K2 B1 148.41(13) 6_677 .
O5 K2 B1 78.47(12) 3_675 .
O5 K2 B1 23.74(12) . .
O5 K2 B1 68.89(12) 5_767 .
O5 K2 B1 107.08(12) 2_765 .
O5 K2 B1 109.26(13) 4_557 .
B2 K2 B1 129.60(10) 2_765 .
B2 K2 B1 44.79(9) . .
B2 K2 B1 94.15(10) 3_675 .
B1 K2 B1 171.7(2) 6_677 .
O5 K2 B1 109.26(12) 6_677 3_675
O5 K2 B1 23.74(12) 3_675 3_675
O5 K2 B1 107.08(12) . 3_675
O5 K2 B1 148.41(13) 5_767 3_675
O5 K2 B1 78.47(12) 2_765 3_675
O5 K2 B1 68.89(12) 4_557 3_675
B2 K2 B1 94.15(10) 2_765 3_675
B2 K2 B1 129.60(10) . 3_675
B2 K2 B1 44.79(9) 3_675 3_675
B1 K2 B1 100.81(19) 6_677 3_675
B1 K2 B1 85.13(13) . 3_675
O2 K3 O2 172.17(18) 12_566 .
O2 K3 O3 112.52(12) 12_566 15_664
O2 K3 O3 74.98(10) . 15_664
O2 K3 O3 74.98(10) 12_566 16_546
O2 K3 O3 112.52(12) . 16_546
O3 K3 O3 49.73(14) 15_664 16_546
O2 K3 O4 48.24(9) 12_566 12_566
O2 K3 O4 131.49(9) . 12_566
O3 K3 O4 92.05(11) 15_664 12_566
O3 K3 O4 90.62(11) 16_546 12_566
O2 K3 O4 131.49(9) 12_566 .
O2 K3 O4 48.24(9) . .
O3 K3 O4 90.62(11) 15_664 .
O3 K3 O4 92.05(11) 16_546 .
O4 K3 O4 177.05(19) 12_566 .
O2 K3 B1 25.05(11) 12_566 12_566
O2 K3 B1 157.16(11) . 12_566
O3 K3 B1 94.97(13) 15_664 12_566
O3 K3 B1 72.86(13) 16_546 12_566
O4 K3 B1 26.66(11) 12_566 12_566
O4 K3 B1 154.10(12) . 12_566
O2 K3 B1 157.16(11) 12_566 .
O2 K3 B1 25.05(11) . .
O3 K3 B1 72.86(13) 15_664 .
O3 K3 B1 94.97(13) 16_546 .
O4 K3 B1 154.10(12) 12_566 .
O4 K3 B1 26.66(11) . .
B1 K3 B1 166.8(2) 12_566 .
O2 K3 O1 115.96(10) 12_566 14_654
O2 K3 O1 60.74(9) . 14_654
O3 K3 O1 88.39(9) 15_664 14_654
O3 K3 O1 134.87(11) 16_546 14_654
O4 K3 O1 72.58(9) 12_566 14_654
O4 K3 O1 106.27(8) . 14_654
B1 K3 O1 99.16(11) 12_566 14_654
B1 K3 O1 85.78(11) . 14_654
O2 K3 O1 60.74(9) 12_566 17_656
O2 K3 O1 115.97(10) . 17_656
O3 K3 O1 134.87(11) 15_664 17_656
O3 K3 O1 88.38(9) 16_546 17_656
O4 K3 O1 106.27(9) 12_566 17_656
O4 K3 O1 72.58(9) . 17_656
B1 K3 O1 85.78(11) 12_566 17_656
B1 K3 O1 99.16(12) . 17_656
O1 K3 O1 136.17(14) 14_654 17_656
O2 K3 B3 108.82(12) 12_566 15_664
O2 K3 B3 77.10(12) . 15_664
O3 K3 B3 23.34(12) 15_664 15_664
O3 K3 B3 66.34(12) 16_546 15_664
O4 K3 B3 74.41(12) 12_566 15_664
O4 K3 B3 107.82(13) . 15_664
B1 K3 B3 85.70(14) 12_566 15_664
B1 K3 B3 84.74(14) . 15_664
O1 K3 B3 68.82(11) 14_654 15_664
O1 K3 B3 154.71(12) 17_656 15_664
O2 K3 B3 77.10(12) 12_566 16_546
O2 K3 B3 108.82(12) . 16_546
O3 K3 B3 66.34(12) 15_664 16_546
O3 K3 B3 23.34(12) 16_546 16_546
O4 K3 B3 107.82(13) 12_566 16_546
O4 K3 B3 74.42(12) . 16_546
B1 K3 B3 84.74(14) 12_566 16_546
B1 K3 B3 85.70(14) . 16_546
O1 K3 B3 154.71(12) 14_654 16_546
O1 K3 B3 68.82(11) 17_656 16_546
B3 K3 B3 86.71(19) 15_664 16_546
O2 B1 O5 124.0(4) . .
O2 B1 O4 117.5(4) . .
O5 B1 O4 118.6(4) . .
O2 B1 K3 61.2(2) . .
O5 B1 K3 142.9(4) . .
O4 B1 K3 70.3(2) . .
O2 B1 K2 89.1(3) . .
O5 B1 K2 52.2(2) . .
O4 B1 K2 131.7(3) . .
K3 B1 K2 150.21(18) . .
O2 B1 K1 57.7(2) . .
O5 B1 K1 137.0(3) . .
O4 B1 K1 77.1(3) . .
K3 B1 K1 79.04(13) . .
K2 B1 K1 86.70(13) . .
O2 B1 K1 97.7(3) . 2_765
O5 B1 K1 47.0(2) . 2_765
O4 B1 K1 126.5(3) . 2_765
K3 B1 K1 97.49(15) . 2_765
K2 B1 K1 83.93(12) . 2_765
K1 B1 K1 153.85(17) . 2_765
O5 B2 O5 108.5(6) 5_767 .
O5 B2 O3 108.4(2) 5_767 .
O5 B2 O3 111.5(2) . .
O5 B2 O3 111.5(2) 5_767 5_767
O5 B2 O3 108.4(2) . 5_767
O3 B2 O3 108.6(6) . 5_767
O5 B2 K2 54.2(3) 5_767 .
O5 B2 K2 54.2(3) . .
O3 B2 K2 125.7(3) . .
O3 B2 K2 125.7(3) 5_767 .
O5 B2 K1 122.3(3) 5_767 2_765
O5 B2 K1 52.29(14) . 2_765
O3 B2 K1 129.3(3) . 2_765
O3 B2 K1 56.24(15) 5_767 2_765
K2 B2 K1 86.22(15) . 2_765
O5 B2 K1 52.29(14) 5_767 9_565
O5 B2 K1 122.3(3) . 9_565
O3 B2 K1 56.24(15) . 9_565
O3 B2 K1 129.3(3) 5_767 9_565
K2 B2 K1 86.22(15) . 9_565
K1 B2 K1 172.4(3) 2_765 9_565
O5 B2 K3 125.8(3) 5_767 8_655
O5 B2 K3 125.8(3) . 8_655
O3 B2 K3 54.3(3) . 8_655
O3 B2 K3 54.3(3) 5_767 8_655
K2 B2 K3 180.0 . 8_655
K1 B2 K3 93.78(15) 2_765 8_655
K1 B2 K3 93.78(15) 9_565 8_655
O1 B3 O3 121.5(5) . .
O1 B3 O4 120.5(5) . .
O3 B3 O4 117.8(4) . .
O1 B3 K3 88.3(3) . 8_655
O3 B3 K3 54.2(3) . 8_655
O4 B3 K3 131.6(4) . 8_655
O1 B3 K1 97.4(3) . 9_565
O3 B3 K1 48.8(2) . 9_565
O4 B3 K1 119.1(3) . 9_565
K3 B3 K1 91.04(13) 8_655 9_565
B3 O1 Yb1 133.8(3) . .
B3 O1 Yb2 126.8(3) . .
Yb1 O1 Yb2 89.60(10) . .
B3 O1 K3 101.4(3) . 9_565
Yb1 O1 K3 88.78(13) . 9_565
Yb2 O1 K3 109.91(16) . 9_565
B1 O2 Yb1 141.9(3) . 13_554
B1 O2 K3 93.8(3) . .
Yb1 O2 K3 103.95(11) 13_554 .
B1 O2 K1 99.1(3) . .
Yb1 O2 K1 112.53(13) 13_554 .
K3 O2 K1 94.53(12) . .
B3 O3 B2 124.7(4) . .
B3 O3 K3 102.4(3) . 8_655
B2 O3 K3 100.9(3) . 8_655
B3 O3 K1 109.8(3) . 9_565
B2 O3 K1 98.3(2) . 9_565
K3 O3 K1 122.33(12) 8_655 9_565
B3 O4 B1 121.6(4) . .
B3 O4 K3 139.4(3) . .
B1 O4 K3 83.0(3) . .
B3 O4 K1 131.5(3) . .
B1 O4 K1 78.4(3) . .
K3 O4 K1 81.60(9) . .
B1 O5 B2 124.8(4) . .
B1 O5 K2 104.0(3) . .
B2 O5 K2 99.7(3) . .
B1 O5 K1 111.6(3) . 2_765
B2 O5 K1 102.9(2) . 2_765
K2 O5 K1 113.48(13) . 2_765

loop_
_geom_bond_atom_site_label_1
_geom_bond_atom_site_label_2
_geom_bond_distance
_geom_bond_site_symmetry_2
Yb1 O2 2.176(3) 8_655
Yb1 O2 2.176(3) 7_445
Yb1 O2 2.176(3) 9_565
Yb1 O1 2.279(3) 3_665
Yb1 O1 2.279(3) 2_655
Yb1 O1 2.279(3) .
Yb1 Yb2 3.2299(7) .
Yb1 K3 3.8912(5) 8_655
Yb1 K3 3.8912(6) 7_445
Yb1 K3 3.891(3) 9_565
Yb1 K2 4.1501(9) 7_445
Yb1 K1 4.1986(6) 8_655
Yb2 O1 2.305(3) 17_656
Yb2 O1 2.305(3) 3_665
Yb2 O1 2.305(3) .
Yb2 O1 2.305(3) 2_655
Yb2 O1 2.305(3) 18_556
Yb2 O1 2.305(3) 16_546
Yb2 Yb1 3.2300(7) 16_546
Yb2 K3 4.5388(5) 8_655
Yb2 K3 4.5388(5) 3_665
Yb2 K3 4.5388(5) 2_655
Yb2 K3 4.5388(5) 7_445
K1 O5 2.755(4) 18_566
K1 O5 2.755(4) 3_675
K1 O2 2.852(3) 17_656
K1 O2 2.852(3) .
K1 O3 2.852(4) 4_557
K1 O3 2.852(4) 14_654
K1 O4 3.314(5) .
K1 O4 3.314(5) 17_656
K1 B1 3.330(6) .
K1 B1 3.330(6) 17_656
K1 B2 3.3945(13) 14_654
K1 B2 3.3945(13) 3_675
K2 O5 2.702(3) 6_677
K2 O5 2.702(3) 3_675
K2 O5 2.702(3) .
K2 O5 2.702(3) 5_767
K2 O5 2.702(3) 2_765
K2 O5 2.702(3) 4_557
K2 B2 3.282(9) 2_765
K2 B2 3.282(9) .
K2 B2 3.282(9) 3_675
K2 B1 3.317(5) 6_677
K2 B1 3.317(5) .
K2 B1 3.317(5) 3_675
K3 O2 2.743(3) 12_566
K3 O2 2.743(3) .
K3 O3 2.843(5) 15_664
K3 O3 2.843(5) 16_546
K3 O4 2.964(3) 12_566
K3 O4 2.964(3) .
K3 B1 3.124(5) 12_566
K3 B1 3.124(5) .
K3 O1 3.203(5) 14_654
K3 O1 3.203(5) 17_656
K3 B3 3.422(6) 15_664
K3 B3 3.422(6) 16_546
B1 O2 1.326(6) .
B1 O5 1.377(6) .
B1 O4 1.412(6) .
B1 K1 3.504(6) 2_765
B2 O5 1.461(6) 5_767
B2 O5 1.461(6) .
B2 O3 1.473(6) .
B2 O3 1.473(6) 5_767
B2 K1 3.3944(12) 2_765
B2 K1 3.3944(12) 9_565
B2 K3 3.440(9) 8_655
B3 O1 1.326(6) .
B3 O3 1.388(7) .
B3 O4 1.410(6) .
B3 K3 3.422(6) 8_655
B3 K1 3.569(6) 9_565
O1 K3 3.203(5) 9_565
O2 Yb1 2.176(3) 13_554
O3 K3 2.843(5) 8_655
O3 K1 2.852(4) 9_565
O5 K1 2.755(4) 2_765
